data_1526316
loop_
_publ_author_name
'Rakic, S.'
'Kahlenberg, V.'

_publ_section_title
;
 Single crystal structure investigation of twinned Na K Si2 O5 - a novel
 single layer silicate
;
_journal_name_full 'Solid State Sciences'
_journal_page_first 659
_journal_page_last 667
_journal_volume 3
_journal_year 2001
_chemical_formula_sum 'K Na O5 Si2'
_chemical_name_systematic 'Na K (Si2 O5)'
_space_group_IT_number 14
_symmetry_space_group_name_Hall '-P 2yn'
_symmetry_space_group_name_H-M 'P 1 21/n 1'
_cell_angle_alpha 90
_cell_angle_beta 91.139
_cell_angle_gamma 90
_cell_formula_units_Z 12
_cell_length_a 7.3005
_cell_length_b 17.3894
_cell_length_c 12.3531
_cell_volume 1567.932
_citation_journal_id_ASTM SSSCFJ
_cod_data_source_file Rakic_SSSCFJ_2001_1964.cif
_cod_data_source_block K1Na1O5Si2
_cod_original_sg_symbol_Hall '-P 2ybc (x-z,y,z)'
_cod_original_formula_sum 'K1 Na1 O5 Si2'
_cod_database_code 1526316

loop_
_symmetry_equiv_pos_as_xyz
x,y,z
-x+1/2,y+1/2,-z+1/2
-x,-y,-z
x-1/2,-y-1/2,z-1/2

loop_
_atom_site_label
_atom_site_type_symbol
_atom_site_fract_x
_atom_site_fract_y
_atom_site_fract_z
_atom_site_occupancy
_atom_site_U_iso_or_equiv
O5 O-2 0.3261 0.4409 0.4576 1 0.0
Si1 Si+4 0.0979 0.6384 0.6351 1 0.0
O2 O-2 0.0276 0.7202 0.6842 1 0.0
Na1 Na+1 0.2031 0.7477 0.4255 1 0.0
O1 O-2 0.099 0.6384 0.5087 1 0.0
O13 O-2 0.2257 0.8456 0.7358 1 0.0
Si3 Si+4 0.7523 0.9285 0.6686 1 0.0
O6 O-2 0.6479 0.6206 0.7406 1 0.0
Si2 Si+4 0.7383 0.5575 0.663 1 0.0
Si6 Si+4 0.3932 0.8312 0.6529 1 0.0
K1 K+1 0.0518 0.5808 0.9027 1 0.0
O8 O-2 0.8906 0.8535 0.6624 1 0.0
O12 O-2 -0.0379 0.8037 0.8619 1 0.0
K2 K+1 0.7294 0.7316 0.51 1 0.0
O4 O-2 0.2954 0.6194 0.6935 1 0.0
Si5 Si+4 0.0224 0.8048 0.7446 1 0.0
Na2 Na+1 0.3957 0.5846 0.4612 1 0.0
Si4 Si+4 0.4543 0.6691 0.7546 1 0.0
O15 O-2 0.229 0.023 0.4344 1 0.0
O7 O-2 0.3018 0.5269 0.2826 1 0.0
Na3 Na+1 0.0689 0.9112 0.4878 1 0.0
O10 O-2 -0.0795 0.8161 0.376 1 0.0
O14 O-2 0.3327 0.841 0.5319 1 0.0
O3 O-2 -0.0439 0.573 0.6825 1 0.0
K3 K+1 0.1156 0.4364 0.6175 1 0.0
O9 O-2 0.5461 0.8952 0.691 1 0.0
O11 O-2 0.4832 0.7481 0.6805 1 0.0
